data_7049774
loop_
_publ_author_name
'Zhang, Lin-Tao'
'Zhu, Xiao-Quan'
'Hu, Sheng-Min'
'Zhang, Yu-Xiao'
'Su, Shao-Dong'
'Yang, Yu-Ying'
'Wu, Xin-Tao'
'Sheng, Tian-Lu'

_publ_section_title
;
 Influence of ligand substitution at the donor and acceptor center on MMCT
 in a cyanide-bridged mixed-valence system.
;
_journal_issue 22
_journal_name_full 'Dalton transactions (Cambridge, England : 2003)'
_journal_page_first 7809
_journal_page_last 7816
_journal_paper_doi 10.1039/c9dt01303b
_journal_volume 48
_journal_year 2019
_chemical_formula_moiety '3(C H2 Cl2), 4(C57 H57 N9 P2 Ru2), 8(F6 P)'
_chemical_formula_sum 'C231 H234 Cl6 F48 N36 P16 Ru8'
_chemical_formula_weight 5943.31
_space_group_crystal_system orthorhombic
_space_group_IT_number 33
_space_group_name_Hall 'P 2c -2n'
_space_group_name_H-M_alt 'P n a 21'
_symmetry_space_group_name_Hall 'P 2c -2n'
_symmetry_space_group_name_H-M 'P n a 21'
_atom_sites_solution_hydrogens geom
_atom_sites_solution_primary direct
_audit_creation_date 2019-01-18
_audit_creation_method
;
Olex2 1.2
(compiled 2017.08.10 svn.r3458 for OlexSys, GUI svn.r5381)
;
_audit_update_record
;
2019-01-29 deposited with the CCDC.    2019-04-17 downloaded from the CCDC.
;
_cell_angle_alpha 90
_cell_angle_beta 90
_cell_angle_gamma 90
_cell_formula_units_Z 2
_cell_length_a 24.139(7)
_cell_length_b 28.614(8)
_cell_length_c 19.264(5)
_cell_measurement_reflns_used 39258
_cell_measurement_temperature 293(2)
_cell_measurement_theta_max 27.4391
_cell_measurement_theta_min 2.1123
_cell_volume 13306(6)
_computing_molecular_graphics 'Olex2 (Dolomanov et al., 2009)'
_computing_publication_material 'Olex2 (Dolomanov et al., 2009)'
_computing_structure_refinement 'ShelXL (Sheldrick, 2015)'
_computing_structure_solution 'XS (Sheldrick, 2008)'
_diffrn_ambient_temperature 293(2)
_diffrn_measured_fraction_theta_full 0.996
_diffrn_measured_fraction_theta_max 0.994
_diffrn_measurement_device_type 'Bruker P4'
_diffrn_measurement_method '\w scans'
_diffrn_radiation_monochromator graphite
_diffrn_radiation_type MoK\a
_diffrn_radiation_wavelength 0.71073
_diffrn_reflns_av_R_equivalents 0.0742
_diffrn_reflns_av_unetI/netI 0.0659
_diffrn_reflns_Laue_measured_fraction_full 0.996
_diffrn_reflns_Laue_measured_fraction_max 0.994
_diffrn_reflns_limit_h_max 31
_diffrn_reflns_limit_h_min -31
_diffrn_reflns_limit_k_max 36
_diffrn_reflns_limit_k_min -36
_diffrn_reflns_limit_l_max 24
_diffrn_reflns_limit_l_min -24
_diffrn_reflns_number 103343
_diffrn_reflns_point_group_measured_fraction_full 0.990
_diffrn_reflns_point_group_measured_fraction_max 0.983
_diffrn_reflns_theta_full 25.242
_diffrn_reflns_theta_max 27.420
_diffrn_reflns_theta_min 2.114
_diffrn_source 28.5714
_exptl_absorpt_coefficient_mu 0.687
_exptl_absorpt_correction_T_max 1.0000
_exptl_absorpt_correction_T_min 0.3256
_exptl_absorpt_correction_type multi-scan
_exptl_crystal_colour red
_exptl_crystal_density_diffrn 1.483
_exptl_crystal_description prism
_exptl_crystal_F_000 5996
_refine_diff_density_max 1.458
_refine_diff_density_min -0.406
_refine_diff_density_rms 0.111
_refine_ls_abs_structure_details
;
 Flack x determined using 7789 quotients [(I+)-(I-)]/[(I+)+(I-)]
 (Parsons, Flack and Wagner, Acta Cryst. B69 (2013) 249-259).
;
_refine_ls_abs_structure_Flack 0.006(15)
_refine_ls_extinction_method none
_refine_ls_goodness_of_fit_ref 1.138
_refine_ls_hydrogen_treatment constr
_refine_ls_matrix_type full
_refine_ls_number_parameters 1594
_refine_ls_number_reflns 29820
_refine_ls_number_restraints 47
_refine_ls_restrained_S_all 1.139
_refine_ls_R_factor_all 0.0912
_refine_ls_R_factor_gt 0.0772
_refine_ls_shift/su_max 0.040
_refine_ls_shift/su_mean 0.002
_refine_ls_structure_factor_coef Fsqd
_refine_ls_weighting_details 'w=1/[\s^2^(Fo^2^)+(0.0829P)^2^+2.5807P] where P=(Fo^2^+2Fc^2^)/3'
_refine_ls_weighting_scheme calc
_refine_ls_wR_factor_gt 0.1839
_refine_ls_wR_factor_ref 0.1945
_reflns_Friedel_coverage 0.921
_reflns_Friedel_fraction_full 0.983
_reflns_Friedel_fraction_max 0.972
_reflns_number_gt 25191
_reflns_number_total 29820
_reflns_threshold_expression 'I > 2\s(I)'
_cod_data_source_file c9dt01303b2.cif
_cod_data_source_block a_CCDC3
_cod_depositor_comments
;
The following automatic conversions were performed:

'_exptl_absorpt_correction_type' value 'Multi-scan' changed to
'multi-scan' according to
/home/data/users/saulius/crontab/automatic-downloads/rss-feeds/RSC/lib/dictionaries/cif_core.dic
dictionary named 'cif_core.dic' version 2.4.2 from 2011-04-26.

Automatic conversion script
Id: cif_fix_values 4973 2017-02-22 13:04:09Z antanas 

 Adding full bibliography for 7049771--7049776.cif.
;
_cod_database_code 7049774
_shelx_shelxl_version_number 2017/1
_shelx_space_group_comment
;
The symmetry employed for this shelxl refinement is uniquely defined
by the following loop, which should always be used as a source of
symmetry information in preference to the above space-group names.
They are only intended as comments.
;
_olex2_refinement_description
;
1. Fixed Uiso
 At 1.2 times of:
  All C(H) groups, All C(H,H) groups
 At 1.5 times of:
  All C(H,H,H) groups
2. Restrained distances
 Cl1-C111 = Cl2-C111
 1.78 with sigma of 0.01
 Cl1-Cl2
 2.9 with sigma of 0.01
3. Rigid bond restraints
 C48, C49
 with sigma for 1-2 distances of 0.001 and sigma for 1-3 distances of 0.001
 C14, N4
 with sigma for 1-2 distances of 0.01 and sigma for 1-3 distances of 0.01
 N5, N6
 with sigma for 1-2 distances of 0.01 and sigma for 1-3 distances of 0.01
 C11, N5
 with sigma for 1-2 distances of 0.01 and sigma for 1-3 distances of 0.01
 C2, C3
 with sigma for 1-2 distances of 0.01 and sigma for 1-3 distances of 0.01
 C49, C50
 with sigma for 1-2 distances of 0.01 and sigma for 1-3 distances of 0.01
 N16, N17
 with sigma for 1-2 distances of 0.01 and sigma for 1-3 distances of 0.01
 C81, C82
 with sigma for 1-2 distances of 0.01 and sigma for 1-3 distances of 0.01
 C81, C86
 with sigma for 1-2 distances of 0.01 and sigma for 1-3 distances of 0.01
 C82, C83
 with sigma for 1-2 distances of 0.01 and sigma for 1-3 distances of 0.01
 C106, C107
 with sigma for 1-2 distances of 0.01 and sigma for 1-3 distances of 0.01
 C0AA, C1AA
 with sigma for 1-2 distances of 0.01 and sigma for 1-3 distances of 0.01
 C80, C81
 with sigma for 1-2 distances of 0.01 and sigma for 1-3 distances of 0.01
 C6, C7
 with sigma for 1-2 distances of 0.01 and sigma for 1-3 distances of 0.01
 C90, P4
 with sigma for 1-2 distances of 0.005 and sigma for 1-3 distances of 0.005
 C46, C47
 with sigma for 1-2 distances of 0.005 and sigma for 1-3 distances of 0.005
 C22, C23
 with sigma for 1-2 distances of 0.01 and sigma for 1-3 distances of 0.01
 C38, C37
 with sigma for 1-2 distances of 0.01 and sigma for 1-3 distances of 0.01
 C42, C43
 with sigma for 1-2 distances of 0.01 and sigma for 1-3 distances of 0.01
 C43, C44
 with sigma for 1-2 distances of 0.01 and sigma for 1-3 distances of 0.01
 C54, C55
 with sigma for 1-2 distances of 0.01 and sigma for 1-3 distances of 0.01
 C55, C56
 with sigma for 1-2 distances of 0.01 and sigma for 1-3 distances of 0.01
 C93, C94
 with sigma for 1-2 distances of 0.01 and sigma for 1-3 distances of 0.01
 P5, F5
 with sigma for 1-2 distances of 0.01 and sigma for 1-3 distances of 0.01
 C52, C57
 with sigma for 1-2 distances of 0.01 and sigma for 1-3 distances of 0.01
4. Uiso/Uaniso restraints and constraints
Cl3 \\sim Cl5: within 2A with sigma of 0.01 and sigma for terminal atoms of 0.02
Uanis(Cl3) \\sim Ueq, Uanis(Cl5) \\sim Ueq: with sigma of 0.01 and sigma for
terminal atoms of 0.02
Uanis(C113) \\sim Ueq: with sigma of 0.01 and sigma for terminal atoms of 0.02
5. Others
 Fixed Sof: C111(0.5) H11A(0.5) H11B(0.5) Cl1(0.5) Cl2(0.5) C112(0.5)
 H11C(0.5) H11D(0.5) Cl3(0.5) Cl4(0.5) C113(0.5) H11E(0.5) H11F(0.5) Cl5(0.5)
 Cl6(0.5)
6.a Ternary CH refined with riding coordinates:
 C11(H11), C68(H68)
6.b Secondary CH2 refined with riding coordinates:
 C111(H11A,H11B), C32(H32A,H32B), C33(H33A,H33B), C89(H89A,H89B), C90(H90A,
 H90B), C112(H11C,H11D), C113(H11E,H11F)
6.c Me refined with riding coordinates:
 C27(H27A,H27B,H27C), C28(H28A,H28B,H28C), C29(H29A,H29B,H29C), C30(H30A,H30B,
 H30C), C31(H31A,H31B,H31C), C84(H84A,H84B,H84C), C85(H85A,H85B,H85C), C86(H86A,
 H86B,H86C), C87(H87A,H87B,H87C), C88(H88A,H88B,H88C)
6.d Aromatic/amide H refined with riding coordinates:
 C1(H1), C2(H2), C3(H3), C4(H4), C7(H7), C8(H8), C9(H9), C10(H10), C12(H12),
 C13(H13), C14(H14), C15(H15), C16(H16), C17(H17), C18(H18), C19(H19), C20(H20),
  C35(H35), C36(H36), C37(H37), C38(H38), C39(H39), C41(H41), C42(H42),
 C43(H43), C44(H44), C45(H45), C47(H47), C48(H48), C49(H49), C50(H50), C51(H51),
  C53(H53), C54(H54), C55(H55), C56(H56), C57(H57), C58(H58), C59(H59),
 C60(H60), C61(H61), C64(H64), C65(H65), C66(H66), C67(H67), C69(H69), C70(H70),
  C71(H71), C72(H72), C73(H73), C74(H74), C75(H75), C76(H76), C77(H77),
 C92(H92), C93(H93), C94(H94), C95(H95), C96(H96), C98(H98), C99(H99),
 C100(H100), C101(H101), C102(H102), C104(H104), C105(H105), C106(H106),
 C107(H107), C108(H108), C110(H110), C0AA(H0AA), C1AA(H1AA), C2AA(H2AA),
 C114(H114)
;
_olex2_submission_special_instructions 'No special instructions were received'

loop_
_space_group_symop_operation_xyz
'x, y, z'
'-x, -y, z+1/2'
'-x+1/2, y+1/2, z+1/2'
'x+1/2, -y+1/2, z'

loop_
_atom_site_label
_atom_site_type_symbol
_atom_site_fract_x
_atom_site_fract_y
_atom_site_fract_z
_atom_site_U_iso_or_equiv
_atom_site_adp_type
_atom_site_occupancy
_atom_site_site_symmetry_order
_atom_site_calc_flag
_atom_site_refinement_flags_posn
_atom_site_refinement_flags_adp
_atom_site_refinement_flags_occupancy
C111 C 0.2358(3) -0.41469(19) -0.3393(3) 0.164(7) Uani 0.5 1 d D . P
H11A H 0.204342 -0.397615 -0.357674 0.197 Uiso 0.5 1 calc R . P
H11B H 0.260362 -0.421566 -0.377873 0.197 Uiso 0.5 1 calc R . P
Cl1 Cl 0.27098(11) -0.37867(10) -0.28044(15) 0.1045(11) Uani 0.5 1 d D . P
Cl2 Cl 0.21216(9) -0.46742(9) -0.30440(13) 0.0916(8) Uani 0.5 1 d D . P
C1 C -0.07047(16) -0.03408(13) 0.3876(2) 0.0612(12) Uani 1 1 d . . .
H1 H -0.037632 -0.020567 0.402933 0.073 Uiso 1 1 calc R . .
C2 C -0.11169(19) -0.00551(15) 0.3635(3) 0.0796(16) Uani 1 1 d . U .
H2 H -0.106821 0.026706 0.361610 0.096 Uiso 1 1 calc R . .
C3 C -0.16153(19) -0.02616(16) 0.3418(3) 0.0831(16) Uani 1 1 d . U .
H3 H -0.190166 -0.007814 0.324513 0.100 Uiso 1 1 calc R . .
C4 C -0.16749(17) -0.07389(15) 0.3465(3) 0.0738(15) Uani 1 1 d . . .
H4 H -0.200753 -0.087965 0.334036 0.089 Uiso 1 1 calc R . .
C5 C -0.12409(14) -0.10056(14) 0.3698(2) 0.0607(12) Uani 1 1 d . . .
C6 C -0.12607(14) -0.15142(14) 0.3745(2) 0.0562(11) Uani 1 1 d . U .
C7 C -0.1735(2) -0.17872(17) 0.3607(3) 0.0872(17) Uani 1 1 d . U .
H7 H -0.206447 -0.164484 0.347404 0.105 Uiso 1 1 calc R . .
C8 C -0.1706(2) -0.22609(17) 0.3668(3) 0.0891(17) Uani 1 1 d . . .
H8 H -0.201433 -0.244469 0.357410 0.107 Uiso 1 1 calc R . .
C9 C -0.1215(2) -0.24655(15) 0.3872(3) 0.0860(17) Uani 1 1 d . . .
H9 H -0.119293 -0.278804 0.392476 0.103 Uiso 1 1 calc R . .
C10 C -0.07632(17) -0.21948(13) 0.3996(2) 0.0627(13) Uani 1 1 d . . .
H10 H -0.043161 -0.233944 0.411509 0.075 Uiso 1 1 calc R . .
C11 C 0.05210(15) -0.12851(11) 0.5594(2) 0.0491(10) Uani 1 1 d . U .
H11 H 0.073088 -0.128985 0.602915 0.059 Uiso 1 1 calc R . .
C12 C 0.11106(16) -0.05883(13) 0.5312(2) 0.0623(12) Uani 1 1 d . . .
H12 H 0.133091 -0.058173 0.570800 0.075 Uiso 1 1 calc R . .
C13 C 0.11547(16) -0.03047(14) 0.4763(2) 0.0653(13) Uani 1 1 d . . .
H13 H 0.140175 -0.005790 0.470901 0.078 Uiso 1 1 calc R . .
C14 C 0.07605(14) -0.04512(12) 0.4290(2) 0.0547(11) Uani 1 1 d . U .
H14 H 0.070844 -0.032223 0.385211 0.066 Uiso 1 1 calc R . .
C15 C 0.09985(16) -0.20632(14) 0.5375(2) 0.0678(13) Uani 1 1 d . . .
H15 H 0.119306 -0.209805 0.578812 0.081 Uiso 1 1 calc R . .
C16 C 0.10132(16) -0.23590(15) 0.4812(3) 0.0729(15) Uani 1 1 d . . .
H16 H 0.121498 -0.263427 0.476779 0.088 Uiso 1 1 calc R . .
C17 C 0.06622(16) -0.21590(13) 0.4323(2) 0.0614(12) Uani 1 1 d . . .
H17 H 0.059523 -0.228523 0.388581 0.074 Uiso 1 1 calc R . .
C18 C -0.0309(2) -0.12736(15) 0.6399(3) 0.0817(17) Uani 1 1 d . . .
H18 H -0.013479 -0.127493 0.683031 0.098 Uiso 1 1 calc R . .
C19 C -0.0874(2) -0.12743(17) 0.6268(3) 0.094(2) Uani 1 1 d . . .
H19 H -0.115712 -0.126940 0.659537 0.113 Uiso 1 1 calc R . .
C20 C -0.09306(18) -0.12837(13) 0.5566(3) 0.0682(14) Uani 1 1 d . . .
H20 H -0.126884 -0.129165 0.533486 0.082 Uiso 1 1 calc R . .
C21 C 0.01387(14) -0.12625(10) 0.3224(2) 0.0439(10) Uani 1 1 d . . .
C22 C 0.00194(18) -0.15286(16) 0.0676(2) 0.0788(14) Uani 1 1 d . U .
C23 C 0.02630(19) -0.10906(18) 0.0476(2) 0.0738(14) Uani 1 1 d . U .
C24 C -0.00131(18) -0.07373(16) 0.0838(2) 0.0742(14) Uani 1 1 d . . .
C25 C -0.03941(16) -0.09321(15) 0.1287(2) 0.0644(12) Uani 1 1 d . . .
C26 C -0.03831(17) -0.14304(17) 0.1201(3) 0.0740(14) Uani 1 1 d . . .
C27 C 0.0087(3) -0.19976(19) 0.0331(3) 0.138(2) Uani 1 1 d . . .
H27A H 0.038172 -0.198156 -0.000298 0.207 Uiso 1 1 calc R . .
H27B H 0.017491 -0.222869 0.067551 0.207 Uiso 1 1 calc R . .
H27C H -0.025130 -0.208165 0.010165 0.207 Uiso 1 1 calc R . .
C28 C 0.0633(3) -0.1034(3) -0.0155(3) 0.142(3) Uani 1 1 d . . .
H28A H 0.076884 -0.133420 -0.029745 0.214 Uiso 1 1 calc R . .
H28B H 0.042501 -0.089586 -0.052695 0.214 Uiso 1 1 calc R . .
H28C H 0.094039 -0.083501 -0.004012 0.214 Uiso 1 1 calc R . .
C29 C 0.0045(3) -0.02228(16) 0.0670(3) 0.116(2) Uani 1 1 d . . .
H29A H 0.034090 -0.017999 0.034279 0.174 Uiso 1 1 calc R . .
H29B H -0.029481 -0.010974 0.047241 0.174 Uiso 1 1 calc R . .
H29C H 0.012560 -0.005247 0.108682 0.174 Uiso 1 1 calc R . .
C30 C -0.08081(18) -0.06744(19) 0.1743(3) 0.1036(19) Uani 1 1 d . . .
H30A H -0.102192 -0.089658 0.200317 0.155 Uiso 1 1 calc R . .
H30B H -0.061297 -0.047254 0.205733 0.155 Uiso 1 1 calc R . .
H30C H -0.105066 -0.049130 0.145677 0.155 Uiso 1 1 calc R . .
C31 C -0.07968(19) -0.17770(19) 0.1522(4) 0.122(2) Uani 1 1 d . . .
H31A H -0.101880 -0.161880 0.186226 0.182 Uiso 1 1 calc R . .
H31B H -0.103198 -0.190079 0.116474 0.182 Uiso 1 1 calc R . .
H31C H -0.059785 -0.202777 0.173985 0.182 Uiso 1 1 calc R . .
C32 C 0.16903(17) -0.15223(15) 0.2278(3) 0.0754(14) Uani 1 1 d . . .
H32A H 0.174059 -0.169818 0.270339 0.090 Uiso 1 1 calc R . .
H32B H 0.202264 -0.156094 0.200038 0.090 Uiso 1 1 calc R . .
C33 C 0.16293(17) -0.10343(14) 0.2449(2) 0.0671(13) Uani 1 1 d . . .
H33A H 0.199083 -0.088715 0.242643 0.080 Uiso 1 1 calc R . .
H33B H 0.150021 -0.101031 0.292483 0.080 Uiso 1 1 calc R . .
C34 C 0.14380(17) -0.20647(14) 0.1051(2) 0.0685(13) Uani 1 1 d . . .
C35 C 0.1432(2) -0.25178(15) 0.0917(3) 0.0816(16) Uani 1 1 d . . .
H35 H 0.122222 -0.271698 0.119382 0.098 Uiso 1 1 calc R . .
C36 C 0.1745(2) -0.2705(2) 0.0350(3) 0.105(2) Uani 1 1 d . . .
H36 H 0.172441 -0.302313 0.025721 0.126 Uiso 1 1 calc R . .
C37 C 0.2056(2) -0.2444(2) -0.0037(3) 0.1078(19) Uani 1 1 d . U .
H37 H 0.229396 -0.257419 -0.036391 0.129 Uiso 1 1 calc R . .
C38 C 0.2024(3) -0.1977(2) 0.0050(4) 0.166(3) Uani 1 1 d . U .
H38 H 0.222624 -0.178663 -0.024806 0.199 Uiso 1 1 calc R . .
C39 C 0.1697(3) -0.1761(2) 0.0573(3) 0.124(2) Uani 1 1 d . . .
H39 H 0.165512 -0.143823 0.059795 0.149 Uiso 1 1 calc R . .
C40 C 0.08741(17) -0.22819(12) 0.2317(2) 0.0563(11) Uani 1 1 d . . .
C41 C 0.1267(2) -0.25786(14) 0.2639(2) 0.0798(16) Uani 1 1 d . . .
H41 H 0.164558 -0.252140 0.260590 0.096 Uiso 1 1 calc R . .
C42 C 0.1060(3) -0.29638(15) 0.3012(3) 0.1061(18) Uani 1 1 d . U .
H42 H 0.130804 -0.316279 0.323364 0.127 Uiso 1 1 calc R . .
C43 C 0.0514(3) -0.30528(15) 0.3058(3) 0.1073(19) Uani 1 1 d . U .
H43 H 0.039490 -0.331008 0.331257 0.129 Uiso 1 1 calc R . .
C44 C 0.0128(2) -0.27741(15) 0.2739(3) 0.0949(19) Uani 1 1 d . U .
H44 H -0.024751 -0.284411 0.276809 0.114 Uiso 1 1 calc R . .
C45 C 0.0310(2) -0.23845(14) 0.2372(2) 0.0716(14) Uani 1 1 d . . .
H45 H 0.005169 -0.218967 0.215973 0.086 Uiso 1 1 calc R . .
C46 C 0.16065(16) -0.04387(14) 0.1210(2) 0.0655(12) Uani 1 1 d . U .
C47 C 0.2114(2) -0.06732(18) 0.1008(3) 0.0997(19) Uani 1 1 d . U .
H47 H 0.223542 -0.093957 0.123887 0.120 Uiso 1 1 calc R . .
C48 C 0.2412(3) -0.0488(2) 0.0461(4) 0.1413(14) Uani 1 1 d . U .
H48 H 0.272738 -0.064412 0.030930 0.170 Uiso 1 1 calc R . .
C49 C 0.2261(2) -0.0089(2) 0.0137(3) 0.1207(12) Uani 1 1 d . U .
H49 H 0.246571 0.002553 -0.023423 0.145 Uiso 1 1 calc R . .
C50 C 0.1807(2) 0.01400(18) 0.0364(3) 0.1022(19) Uani 1 1 d . U .
H50 H 0.171221 0.042130 0.015289 0.123 Uiso 1 1 calc R . .
C51 C 0.1470(2) -0.00283(16) 0.0904(3) 0.0825(16) Uani 1 1 d . . .
H51 H 0.116076 0.013872 0.104907 0.099 Uiso 1 1 calc R . .
C52 C 0.09812(17) -0.01899(12) 0.2405(2) 0.0577(11) Uani 1 1 d . U .
C53 C 0.04206(19) -0.00579(13) 0.2471(2) 0.0694(14) Uani 1 1 d . . .
H53 H 0.014125 -0.023186 0.226226 0.083 Uiso 1 1 calc R . .
C54 C 0.0294(2) 0.03470(14) 0.2865(3) 0.0917(18) Uani 1 1 d . U .
H54 H -0.007016 0.044894 0.291031 0.110 Uiso 1 1 calc R . .
C55 C 0.0719(3) 0.05854(16) 0.3179(3) 0.118(2) Uani 1 1 d . U .
H55 H 0.063162 0.084602 0.344567 0.142 Uiso 1 1 calc R . .
C56 C 0.1269(3) 0.04596(17) 0.3120(3) 0.113(2) Uani 1 1 d . U .
H56 H 0.154258 0.063034 0.334637 0.135 Uiso 1 1 calc R . .
C57 C 0.1407(2) 0.00795(15) 0.2722(3) 0.0891(16) Uani 1 1 d . U .
H57 H 0.177682 -0.000163 0.265988 0.107 Uiso 1 1 calc R . .
N1 N -0.07547(12) -0.08128(10) 0.39008(16) 0.0523(9) Uani 1 1 d . . .
N2 N -0.07766(12) -0.17288(10) 0.39522(16) 0.0510(9) Uani 1 1 d . . .
N3 N 0.06963(12) -0.08799(10) 0.51896(16) 0.0519(9) Uani 1 1 d . . .
N4 N 0.04649(12) -0.08038(10) 0.45517(15) 0.0484(8) Uani 1 1 d . U .
N5 N 0.06444(11) -0.17097(10) 0.52101(16) 0.0492(8) Uani 1 1 d . U .
N6 N 0.04317(12) -0.17623(9) 0.45558(16) 0.0493(8) Uani 1 1 d . U .
N7 N -0.00591(14) -0.12705(10) 0.57563(18) 0.0582(10) Uani 1 1 d . . .
N8 N -0.04366(14) -0.12801(10) 0.52495(17) 0.0532(9) Uani 1 1 d . . .
N9 N 0.02685(12) -0.12370(8) 0.26433(16) 0.0416(8) Uani 1 1 d . . .
P1 P 0.10903(4) -0.17739(3) 0.17912(5) 0.0511(3) Uani 1 1 d . . .
P2 P 0.11525(4) -0.07089(3) 0.18898(5) 0.0469(2) Uani 1 1 d . . .
Ru1 Ru -0.01440(2) -0.12747(2) 0.42053(2) 0.04254(7) Uani 1 1 d . . .
Ru2 Ru 0.04427(2) -0.12026(2) 0.15884(2) 0.04156(7) Uani 1 1 d . . .
C58 C 0.07816(16) -0.46795(12) -0.0810(2) 0.0559(11) Uani 1 1 d . . .
H58 H 0.046485 -0.482116 -0.063384 0.067 Uiso 1 1 calc R . .
C59 C 0.12350(17) -0.49551(13) -0.0982(2) 0.0673(13) Uani 1 1 d . . .
H59 H 0.122575 -0.527539 -0.090072 0.081 Uiso 1 1 calc R . .
C60 C 0.16992(18) -0.47531(14) -0.1273(3) 0.0801(16) Uani 1 1 d . . .
H60 H 0.199694 -0.493618 -0.141442 0.096 Uiso 1 1 calc R . .
C61 C 0.17127(16) -0.42683(14) -0.1352(3) 0.0729(15) Uani 1 1 d . . .
H61 H 0.202816 -0.412059 -0.152132 0.088 Uiso 1 1 calc R . .
C62 C 0.12430(14) -0.40083(13) -0.1171(2) 0.0509(10) Uani 1 1 d . . .
C63 C 0.12129(14) -0.35037(13) -0.12501(19) 0.0502(10) Uani 1 1 d . . .
C64 C 0.16068(18) -0.32382(15) -0.1599(3) 0.0744(15) Uani 1 1 d . . .
H64 H 0.191465 -0.337775 -0.180264 0.089 Uiso 1 1 calc R . .
C65 C 0.15263(19) -0.27582(15) -0.1635(3) 0.0858(17) Uani 1 1 d . . .
H65 H 0.178196 -0.257190 -0.186752 0.103 Uiso 1 1 calc R . .
C66 C 0.10764(18) -0.25602(13) -0.1334(2) 0.0674(14) Uani 1 1 d . . .
H66 H 0.102461 -0.223837 -0.135281 0.081 Uiso 1 1 calc R . .
C67 C 0.06981(17) -0.28389(13) -0.1000(2) 0.0592(12) Uani 1 1 d . . .
H67 H 0.039211 -0.270044 -0.079072 0.071 Uiso 1 1 calc R . .
C68 C -0.05032(18) -0.37817(11) 0.0767(2) 0.0560(12) Uani 1 1 d . . .
H68 H -0.071321 -0.378403 0.120224 0.067 Uiso 1 1 calc R . .
C69 C 0.0328(2) -0.38273(14) 0.1572(3) 0.0744(14) Uani 1 1 d . . .
H69 H 0.015507 -0.384053 0.200348 0.089 Uiso 1 1 calc R . .
C70 C 0.0889(2) -0.38538(16) 0.1442(2) 0.0815(15) Uani 1 1 d . . .
H70 H 0.117234 -0.388425 0.176630 0.098 Uiso 1 1 calc R . .
C71 C 0.09448(18) -0.38252(13) 0.0719(2) 0.0644(13) Uani 1 1 d . . .
H71 H 0.128055 -0.383518 0.048307 0.077 Uiso 1 1 calc R . .
C72 C -0.10237(16) -0.45272(13) 0.0530(2) 0.0639(12) Uani 1 1 d . . .
H72 H -0.122740 -0.455560 0.093780 0.077 Uiso 1 1 calc R . .
C73 C -0.10477(15) -0.48102(13) -0.0026(2) 0.0654(13) Uani 1 1 d . . .
H73 H -0.127440 -0.507074 -0.007702 0.078 Uiso 1 1 calc R . .
C74 C -0.06690(15) -0.46404(12) -0.0512(2) 0.0541(11) Uani 1 1 d . . .
H74 H -0.059916 -0.477329 -0.094364 0.065 Uiso 1 1 calc R . .
C75 C -0.10792(17) -0.30633(13) 0.0522(2) 0.0664(13) Uani 1 1 d . . .
H75 H -0.129199 -0.305223 0.092363 0.080 Uiso 1 1 calc R . .
C76 C -0.11310(17) -0.27838(15) -0.0042(3) 0.0739(14) Uani 1 1 d . . .
H76 H -0.137851 -0.253785 -0.010049 0.089 Uiso 1 1 calc R . .
C77 C -0.07344(16) -0.29418(12) -0.0519(2) 0.0581(11) Uani 1 1 d . . .
H77 H -0.067959 -0.281777 -0.096003 0.070 Uiso 1 1 calc R . .
C78 C -0.01331(14) -0.37538(10) -0.15842(19) 0.0406(9) Uani 1 1 d . . .
C79 C 0.02251(16) -0.39498(16) -0.3682(2) 0.0655(13) Uani 1 1 d . . .
C80 C 0.02015(16) -0.34455(15) -0.3649(2) 0.0675(13) Uani 1 1 d . U .
C81 C -0.02609(18) -0.32935(17) -0.4052(2) 0.0778(13) Uani 1 1 d . U .
C82 C -0.05314(19) -0.37134(18) -0.4310(2) 0.0856(16) Uani 1 1 d . U .
C83 C -0.02096(17) -0.41147(18) -0.4083(3) 0.0842(15) Uani 1 1 d . U .
C84 C 0.07070(16) -0.42278(17) -0.3360(3) 0.0925(18) Uani 1 1 d . . .
H84A H 0.094501 -0.401881 -0.310858 0.139 Uiso 1 1 calc R . .
H84B H 0.056222 -0.445953 -0.304840 0.139 Uiso 1 1 calc R . .
H84C H 0.091438 -0.437833 -0.372144 0.139 Uiso 1 1 calc R . .
C85 C 0.06384(18) -0.31471(18) -0.3329(3) 0.0951(18) Uani 1 1 d . . .
H85A H 0.089907 -0.334112 -0.308695 0.143 Uiso 1 1 calc R . .
H85B H 0.082696 -0.297510 -0.368569 0.143 Uiso 1 1 calc R . .
H85C H 0.047058 -0.293285 -0.300828 0.143 Uiso 1 1 calc R . .
C86 C -0.0363(2) -0.27962(19) -0.4257(3) 0.124(2) Uani 1 1 d . U .
H86A H -0.069773 -0.277779 -0.452560 0.186 Uiso 1 1 calc R . .
H86B H -0.040027 -0.260728 -0.384798 0.186 Uiso 1 1 calc R . .
H86C H -0.005775 -0.268474 -0.452973 0.186 Uiso 1 1 calc R . .
C87 C -0.0978(3) -0.3752(3) -0.4822(3) 0.179(5) Uani 1 1 d . . .
H87A H -0.113727 -0.344898 -0.489975 0.268 Uiso 1 1 calc R . .
H87B H -0.083071 -0.387059 -0.524972 0.268 Uiso 1 1 calc R . .
H87C H -0.125738 -0.396068 -0.465098 0.268 Uiso 1 1 calc R . .
C88 C -0.0269(2) -0.46121(19) -0.4334(3) 0.135(2) Uani 1 1 d . . .
H88A H -0.060294 -0.464106 -0.460185 0.203 Uiso 1 1 calc R . .
H88B H 0.004351 -0.469232 -0.461841 0.203 Uiso 1 1 calc R . .
H88C H -0.028581 -0.481918 -0.394280 0.203 Uiso 1 1 calc R . .
C89 C -0.15369(16) -0.40328(13) -0.1980(2) 0.0549(11) Uani 1 1 d . . .
H89A H -0.185190 -0.422493 -0.185228 0.066 Uiso 1 1 calc R . .
H89B H -0.128720 -0.402084 -0.158590 0.066 Uiso 1 1 calc R . .
C90 C -0.17343(17) -0.35446(14) -0.2148(2) 0.0647(12) Uani 1 1 d . U .
H90A H -0.175229 -0.336197 -0.172452 0.078 Uiso 1 1 calc R . .
H90B H -0.210431 -0.355985 -0.234328 0.078 Uiso 1 1 calc R . .
C91 C -0.08597(15) -0.48312(12) -0.2350(2) 0.0523(11) Uani 1 1 d . . .
C92 C -0.02856(16) -0.48829(13) -0.2348(2) 0.0614(12) Uani 1 1 d . . .
H92 H -0.006655 -0.465627 -0.255844 0.074 Uiso 1 1 calc R . .
C93 C -0.00372(19) -0.52610(13) -0.2041(3) 0.0755(15) Uani 1 1 d . U .
H93 H 0.034644 -0.528959 -0.205244 0.091 Uiso 1 1 calc R . .
C94 C -0.0340(2) -0.55886(15) -0.1726(3) 0.0900(17) Uani 1 1 d . U .
H94 H -0.016729 -0.583846 -0.150617 0.108 Uiso 1 1 calc R . .
C95 C -0.0918(2) -0.55552(14) -0.1728(3) 0.0876(18) Uani 1 1 d . . .
H95 H -0.112746 -0.579015 -0.152189 0.105 Uiso 1 1 calc R . .
C96 C -0.1183(2) -0.51816(14) -0.2030(3) 0.0752(15) Uani 1 1 d . . .
H96 H -0.156736 -0.515994 -0.202307 0.090 Uiso 1 1 calc R . .
C97 C -0.17367(15) -0.45913(12) -0.3217(2) 0.0587(11) Uani 1 1 d . . .
C98 C -0.16125(18) -0.49109(16) -0.3719(3) 0.0779(15) Uani 1 1 d . . .
H98 H -0.124423 -0.497161 -0.382818 0.094 Uiso 1 1 calc R . .
C99 C -0.2040(2) -0.51509(17) -0.4074(3) 0.1003(19) Uani 1 1 d . . .
H99 H -0.194959 -0.535260 -0.443521 0.120 Uiso 1 1 calc R . .
C100 C -0.2575(2) -0.50920(17) -0.3898(3) 0.0976(18) Uani 1 1 d . . .
H100 H -0.285156 -0.526726 -0.411120 0.117 Uiso 1 1 calc R . .
C101 C -0.27088(16) -0.47631(16) -0.3389(3) 0.0828(16) Uani 1 1 d . . .
H101 H -0.307828 -0.470986 -0.327704 0.099 Uiso 1 1 calc R . .
C102 C -0.23031(17) -0.45187(16) -0.3053(3) 0.0759(15) Uani 1 1 d . . .
H102 H -0.239924 -0.430244 -0.271339 0.091 Uiso 1 1 calc R . .
C103 C -0.10287(18) -0.27137(12) -0.2339(2) 0.0666(13) Uani 1 1 d . . .
C104 C -0.04795(19) -0.25868(13) -0.2351(2) 0.0695(14) Uani 1 1 d . . .
H104 H -0.022405 -0.276997 -0.258886 0.083 Uiso 1 1 calc R . .
C105 C -0.0299(3) -0.21702(16) -0.1996(3) 0.102(2) Uani 1 1 d . . .
H105 H 0.007118 -0.207902 -0.199598 0.122 Uiso 1 1 calc R . .
C106 C -0.0708(3) -0.19070(16) -0.1648(3) 0.127(2) Uani 1 1 d . U .
H106 H -0.060169 -0.163958 -0.140855 0.152 Uiso 1 1 calc R . .
C107 C -0.1223(3) -0.20229(18) -0.1650(3) 0.125(2) Uani 1 1 d . U .
H107 H -0.147873 -0.182878 -0.143241 0.149 Uiso 1 1 calc R . .
C108 C -0.1415(2) -0.24409(15) -0.1978(3) 0.0893(17) Uani 1 1 d . . .
H108 H -0.178514 -0.252918 -0.195220 0.107 Uiso 1 1 calc R . .
C109 C -0.17387(15) -0.29882(13) -0.3419(3) 0.0668(12) Uani 1 1 d . . .
C110 C -0.1726(2) -0.25372(15) -0.3629(3) 0.0958(17) Uani 1 1 d . . .
H110 H -0.145438 -0.234170 -0.344802 0.115 Uiso 1 1 calc R . .
C0AA C -0.2096(2) -0.23547(18) -0.4099(3) 0.117(2) Uani 1 1 d . U .
H0AA H -0.209552 -0.203598 -0.419320 0.140 Uiso 1 1 calc R . .
C1AA C -0.2459(2) -0.2639(2) -0.4422(4) 0.124(2) Uani 1 1 d . U .
H1AA H -0.269076 -0.252016 -0.476487 0.148 Uiso 1 1 calc R . .
C2AA C -0.2488(2) -0.31164(19) -0.4239(3) 0.0977(19) Uani 1 1 d . . .
H2AA H -0.274698 -0.331404 -0.444214 0.117 Uiso 1 1 calc R . .
C114 C -0.21274(18) -0.32763(17) -0.3759(3) 0.0834(16) Uani 1 1 d . . .
H114 H -0.213566 -0.359237 -0.364704 0.100 Uiso 1 1 calc R . .
F19 F 0.31894(16) -0.39597(12) 0.05520(18) 0.1270(13) Uani 1 1 d . . .
F20 F 0.30865(15) -0.32759(10) 0.0012(2) 0.1278(14) Uani 1 1 d . . .
F21 F 0.28101(16) -0.36760(11) -0.09557(19) 0.1185(13) Uani 1 1 d . . .
F22 F 0.29022(13) -0.43419(9) -0.03774(19) 0.1050(12) Uani 1 1 d . . .
F23 F 0.36263(13) -0.38264(11) -0.0464(2) 0.1114(13) Uani 1 1 d . . .
F24 F 0.23839(13) -0.37833(9) 0.0081(2) 0.1109(13) Uani 1 1 d . . .
N10 N 0.07891(11) -0.42148(10) -0.08930(15) 0.0459(8) Uani 1 1 d . . .
N11 N 0.07552(11) -0.33023(9) -0.09659(14) 0.0447(8) Uani 1 1 d . . .
N12 N 0.00753(14) -0.37776(10) 0.09381(17) 0.0554(10) Uani 1 1 d . . .
N13 N 0.04625(14) -0.37827(10) 0.04229(17) 0.0522(9) Uani 1 1 d . . .
N14 N -0.06491(12) -0.41963(11) 0.03831(16) 0.0535(9) Uani 1 1 d . . .
N15 N -0.04233(11) -0.42592(9) -0.02629(15) 0.0444(8) Uani 1 1 d . . .
N16 N -0.06559(13) -0.33633(11) 0.03857(17) 0.0562(9) Uani 1 1 d . U .
N17 N -0.04478(12) -0.32951(10) -0.02493(14) 0.0472(8) Uani 1 1 d . U .
N18 N -0.02797(11) -0.37360(8) -0.21507(17) 0.0422(8) Uani 1 1 d . . .
P3 P -0.11715(4) -0.43048(3) -0.27366(5) 0.0484(3) Uani 1 1 d . . .
P4 P -0.12505(4) -0.32449(3) -0.27918(5) 0.0483(3) Uani 1 1 d . U .
P8 P 0.30022(6) -0.38057(4) -0.01909(7) 0.0675(4) Uani 1 1 d . . .
Ru3 Ru 0.01584(2) -0.37648(2) -0.06149(2) 0.03908(7) Uani 1 1 d . . .
Ru4 Ru -0.05706(2) -0.37430(2) -0.31662(2) 0.04379(7) Uani 1 1 d . . .
C112 C -0.2659(3) -0.6942(5) -0.3237(6) 0.154(5) Uani 0.5 1 d . . P
H11C H -0.299904 -0.679398 -0.339183 0.184 Uiso 0.5 1 calc R . P
H11D H -0.244118 -0.698626 -0.365425 0.184 Uiso 0.5 1 calc R . P
Cl3 Cl -0.28211(11) -0.73707(12) -0.30833(17) 0.1124(11) Uani 0.5 1 d . U P
Cl4 Cl -0.22986(14) -0.64702(17) -0.2795(2) 0.1477(14) Uani 0.5 1 d . . P
C113 C -0.2475(5) -0.3788(3) -0.5874(7) 0.096(3) Uani 0.5 1 d . U P
H11E H -0.218739 -0.355762 -0.578868 0.115 Uiso 0.5 1 calc R . P
H11F H -0.242196 -0.390998 -0.633895 0.115 Uiso 0.5 1 calc R . P
Cl5 Cl -0.31253(8) -0.35159(8) -0.58224(9) 0.0706(6) Uani 0.5 1 d . U P
Cl6 Cl -0.24091(8) -0.42491(7) -0.52659(16) 0.0783(8) Uani 0.5 1 d . . P
F1 F -0.33291(16) -0.33364(12) -0.2212(2) 0.1440(15) Uani 1 1 d . . .
F2 F -0.33765(14) -0.41052(11) -0.21637(19) 0.1131(12) Uani 1 1 d . . .
F3 F -0.41322(14) -0.40905(11) -0.2846(2) 0.1227(13) Uani 1 1 d . . .
F4 F -0.40984(13) -0.33165(11) -0.28780(19) 0.1187(12) Uani 1 1 d . . .
F5 F -0.33781(16) -0.37355(10) -0.3202(2) 0.1206(13) Uani 1 1 d . U .
F6 F -0.40910(18) -0.36795(14) -0.1840(2) 0.1558(18) Uani 1 1 d . . .
P5 P -0.37301(5) -0.37094(4) -0.25015(7) 0.0660(4) Uani 1 1 d . U .
F7 F 0.18002(15) -0.41715(11) -0.4896(3) 0.1464(17) Uani 1 1 d . . .
F8 F 0.13028(12) -0.36459(11) -0.5491(2) 0.1100(12) Uani 1 1 d . . .
F9 F 0.20672(15) -0.31901(11) -0.5575(2) 0.1234(14) Uani 1 1 d . . .
F10 F 0.25598(13) -0.37518(10) -0.5042(2) 0.1097(13) Uani 1 1 d . . .
F11 F 0.18085(16) -0.34368(12) -0.45559(19) 0.1279(14) Uani 1 1 d . . .
F12 F 0.20696(16) -0.39150(14) -0.5985(2) 0.1455(15) Uani 1 1 d . . .
P6 P 0.19328(5) -0.36956(4) -0.52551(8) 0.0704(4) Uani 1 1 d . . .
F13 F 0.1159(3) -0.61864(19) -0.1749(2) 0.210(3) Uani 1 1 d . . .
F14 F 0.18189(17) -0.66000(12) -0.2199(2) 0.1606(17) Uani 1 1 d . . .
F15 F 0.16809(18) -0.62361(11) -0.3221(2) 0.1301(15) Uani 1 1 d . . .
F16 F 0.10195(16) -0.58288(14) -0.2795(2) 0.1538(15) Uani 1 1 d . . .
F17 F 0.09979(16) -0.66062(15) -0.2751(2) 0.1632(16) Uani 1 1 d . . .
F18 F 0.18454(17) -0.58299(13) -0.2232(2) 0.1563(16) Uani 1 1 d . . .
P7 P 0.14213(5) -0.62101(5) -0.24655(7) 0.0754(4) Uani 1 1 d . . .

loop_
_atom_site_aniso_label
_atom_site_aniso_U_11
_atom_site_aniso_U_22
_atom_site_aniso_U_33
_atom_site_aniso_U_23
_atom_site_aniso_U_13
_atom_site_aniso_U_12
C111 0.142(10) 0.297(18) 0.054(6) 0.043(10) 0.012(8) 0.047(12)
Cl1 0.0752(14) 0.169(3) 0.0693(14) 0.0121(16) 0.0283(12) 0.0260(14)
Cl2 0.0726(11) 0.1452(19) 0.0571(12) 0.0005(14) 0.0013(11) 0.0438(12)
C1 0.055(2) 0.059(2) 0.070(3) 0.009(2) -0.006(2) 0.0087(17)
C2 0.084(3) 0.056(2) 0.099(4) 0.003(3) -0.007(3) 0.014(2)
C3 0.073(2) 0.091(3) 0.086(3) 0.019(3) -0.012(2) 0.029(2)
C4 0.053(2) 0.084(3) 0.084(3) 0.006(3) 0.001(2) 0.009(2)
C5 0.0390(17) 0.074(2) 0.070(2) 0.016(2) -0.0109(18) -0.0008(17)
C6 0.0437(17) 0.071(2) 0.053(2) 0.004(2) -0.0051(17) -0.0091(17)
C7 0.066(2) 0.099(3) 0.097(4) -0.005(3) -0.026(3) -0.012(2)
C8 0.080(3) 0.084(3) 0.103(4) 0.004(3) -0.014(3) -0.030(2)
C9 0.089(3) 0.064(2) 0.105(4) 0.006(3) -0.019(3) -0.022(2)
C10 0.068(2) 0.0462(19) 0.074(3) 0.001(2) -0.001(2) -0.0041(17)
C11 0.0436(17) 0.062(2) 0.0423(18) -0.0021(16) -0.0041(16) 0.0025(15)
C12 0.0520(19) 0.069(2) 0.066(2) -0.007(2) -0.007(2) -0.0059(18)
C13 0.054(2) 0.066(2) 0.075(3) 0.000(2) -0.009(2) -0.0131(18)
C14 0.0498(17) 0.060(2) 0.055(2) 0.0035(18) 0.0104(17) -0.0082(16)
C15 0.057(2) 0.076(2) 0.070(3) 0.018(2) -0.012(2) 0.005(2)
C16 0.057(2) 0.071(2) 0.092(3) -0.003(3) 0.005(2) 0.0137(19)
C17 0.061(2) 0.063(2) 0.060(2) -0.007(2) 0.005(2) 0.0046(19)
C18 0.071(3) 0.130(4) 0.044(2) 0.000(2) 0.008(2) -0.004(2)
C19 0.079(3) 0.139(5) 0.066(3) -0.007(3) 0.024(3) 0.002(3)
C20 0.055(2) 0.089(3) 0.060(3) -0.002(2) 0.010(2) 0.0114(19)
C21 0.0410(16) 0.0322(16) 0.058(2) -0.0077(15) -0.0068(16) -0.0031(12)
C22 0.076(2) 0.091(3) 0.069(3) -0.029(2) -0.034(2) 0.018(2)
C23 0.069(2) 0.110(3) 0.042(2) -0.001(2) -0.015(2) 0.002(2)
C24 0.075(2) 0.094(3) 0.053(2) 0.020(2) -0.020(2) 0.003(2)
C25 0.059(2) 0.084(3) 0.050(2) -0.003(2) -0.0191(18) 0.0148(19)
C26 0.058(2) 0.092(3) 0.072(3) 0.002(3) -0.024(2) -0.006(2)
C27 0.137(4) 0.136(4) 0.140(4) -0.084(3) -0.075(3) 0.031(4)
C28 0.107(4) 0.274(7) 0.047(3) 0.027(4) 0.001(3) 0.043(5)
C29 0.141(4) 0.105(4) 0.102(4) 0.033(3) -0.056(3) 0.014(3)
C30 0.066(2) 0.148(4) 0.097(4) -0.042(3) -0.024(3) 0.036(3)
C31 0.062(2) 0.142(4) 0.161(6) 0.036(5) -0.024(4) -0.029(3)
C32 0.060(2) 0.076(3) 0.091(3) 0.014(2) -0.024(2) 0.007(2)
C33 0.063(2) 0.070(2) 0.068(3) -0.008(2) -0.020(2) 0.000(2)
C34 0.062(2) 0.077(3) 0.066(3) -0.005(2) 0.012(2) 0.003(2)
C35 0.088(3) 0.074(3) 0.082(3) -0.013(3) 0.011(3) 0.010(2)
C36 0.108(4) 0.110(3) 0.098(4) -0.043(3) 0.014(3) 0.022(3)
C37 0.094(3) 0.136(4) 0.093(4) -0.031(3) 0.021(3) 0.023(3)
C38 0.216(6) 0.153(4) 0.128(4) -0.050(4) 0.112(4) -0.061(5)
C39 0.151(4) 0.113(4) 0.108(4) -0.029(3) 0.076(3) -0.018(4)
C40 0.079(2) 0.0386(17) 0.051(2) 0.0002(17) 0.008(2) 0.0016(17)
C41 0.114(3) 0.060(2) 0.066(3) 0.010(2) 0.006(3) 0.023(2)
C42 0.180(4) 0.056(2) 0.082(3) 0.016(2) 0.015(4) 0.051(3)
C43 0.188(4) 0.044(2) 0.090(4) -0.007(2) 0.033(4) 0.002(3)
C44 0.126(4) 0.052(2) 0.106(4) -0.022(2) 0.004(3) -0.028(2)
C45 0.092(3) 0.055(2) 0.067(3) -0.006(2) -0.001(3) -0.013(2)
C46 0.0681(19) 0.067(2) 0.061(2) 0.000(2) 0.011(2) -0.0267(16)
C47 0.086(2) 0.091(3) 0.122(4) -0.003(3) 0.029(3) -0.018(2)
C48 0.121(4) 0.1327(9) 0.170(3) 0.0070(8) 0.067(2) -0.0402(13)
C49 0.108(3) 0.1550(9) 0.099(2) 0.0102(8) 0.0409(19) -0.0597(12)
C50 0.133(4) 0.093(3) 0.081(3) 0.016(3) 0.010(3) -0.042(3)
C51 0.086(3) 0.090(3) 0.072(3) 0.022(3) 0.008(3) -0.018(2)
C52 0.076(2) 0.0444(18) 0.052(2) -0.0009(17) -0.006(2) -0.0120(17)
C53 0.093(3) 0.051(2) 0.064(2) 0.006(2) -0.009(2) 0.016(2)
C54 0.136(4) 0.051(2) 0.088(3) 0.013(2) 0.014(3) 0.027(2)
C55 0.206(4) 0.041(2) 0.108(4) -0.020(3) 0.037(4) -0.009(3)
C56 0.171(4) 0.072(3) 0.095(4) -0.022(3) 0.023(4) -0.045(3)
C57 0.109(3) 0.071(2) 0.087(3) -0.018(3) 0.014(3) -0.040(2)
N1 0.0607(16) 0.0513(16) 0.0447(16) -0.0008(14) -0.0048(15) 0.0040(14)
N2 0.0517(15) 0.0589(17) 0.0425(15) 0.0004(14) 0.0048(14) -0.0062(14)
N3 0.0543(16) 0.0577(17) 0.0438(16) -0.0023(15) -0.0047(14) -0.0020(14)
N4 0.0506(14) 0.0615(16) 0.0331(13) 0.0003(14) -0.0010(13) -0.0026(13)
N5 0.0457(14) 0.0610(16) 0.0410(15) 0.0039(14) -0.0021(13) 0.0026(13)
N6 0.0511(15) 0.0465(15) 0.0504(16) 0.0000(14) 0.0002(14) 0.0052(13)
N7 0.0544(17) 0.078(2) 0.0421(17) -0.0018(15) 0.0108(15) 0.0059(15)
N8 0.0536(16) 0.0672(19) 0.0386(15) 0.0047(14) 0.0023(15) -0.0005(14)
N9 0.0424(13) 0.0470(15) 0.0355(14) -0.0009(12) 0.0005(13) -0.0010(11)
P1 0.0570(5) 0.0470(5) 0.0492(5) -0.0014(4) -0.0029(5) 0.0047(4)
P2 0.0484(4) 0.0473(4) 0.0449(5) -0.0009(4) -0.0079(4) -0.0062(4)
Ru1 0.04036(12) 0.04645(14) 0.04081(14) 0.00084(12) 0.00076(12) 0.00177(11)
Ru2 0.04168(11) 0.04529(12) 0.03771(12) -0.00244(13) -0.00453(12) -0.00024(10)
C58 0.059(2) 0.0507(18) 0.058(2) 0.0087(19) 0.002(2) 0.0047(17)
C59 0.074(2) 0.049(2) 0.079(3) 0.005(2) 0.001(2) 0.0094(19)
C60 0.067(2) 0.068(2) 0.105(4) -0.005(3) 0.021(3) 0.020(2)
C61 0.0470(19) 0.061(2) 0.111(4) 0.003(3) 0.019(2) 0.0016(18)
C62 0.0459(17) 0.0547(19) 0.052(2) 0.0017(18) 0.0018(17) -0.0065(16)
C63 0.0496(18) 0.058(2) 0.0428(18) 0.0019(17) 0.0001(16) -0.0080(16)
C64 0.066(2) 0.078(3) 0.080(3) 0.005(2) 0.003(2) -0.013(2)
C65 0.076(3) 0.068(2) 0.113(4) 0.026(3) 0.015(3) -0.019(2)
C66 0.074(2) 0.0449(19) 0.084(3) 0.009(2) -0.007(2) -0.0074(19)
C67 0.066(2) 0.054(2) 0.057(2) -0.0017(19) -0.005(2) -0.0066(18)
C68 0.065(2) 0.065(2) 0.0385(19) 0.0030(17) 0.0026(18) 0.0049(17)
C69 0.086(3) 0.097(3) 0.040(2) 0.003(2) -0.013(2) -0.001(2)
C70 0.084(3) 0.112(3) 0.049(2) 0.012(2) -0.028(2) 0.000(3)
C71 0.060(2) 0.081(3) 0.053(2) 0.003(2) -0.012(2) -0.0048(19)
C72 0.062(2) 0.066(2) 0.063(2) 0.013(2) 0.009(2) -0.0137(18)
C73 0.0513(19) 0.058(2) 0.087(3) 0.009(2) 0.012(2) -0.0125(17)
C74 0.0578(19) 0.0460(18) 0.059(2) -0.0032(18) -0.0032(19) -0.0028(16)
C75 0.062(2) 0.066(2) 0.071(3) -0.015(2) 0.011(2) 0.0116(19)
C76 0.064(2) 0.073(2) 0.085(3) -0.004(2) 0.003(2) 0.021(2)
C77 0.065(2) 0.0522(19) 0.057(2) 0.0020(19) -0.010(2) 0.0102(17)
C78 0.0490(17) 0.0364(16) 0.0364(16) 0.0021(13) -0.0021(15) -0.0016(13)
C79 0.056(2) 0.097(3) 0.043(2) -0.003(2) 0.0097(19) 0.003(2)
C80 0.057(2) 0.090(3) 0.055(2) -0.003(2) 0.0075(19) -0.009(2)
C81 0.070(2) 0.119(3) 0.045(2) 0.026(2) 0.014(2) 0.009(2)
C82 0.056(2) 0.174(4) 0.0269(17) -0.013(2) 0.0010(18) 0.008(2)
C83 0.059(2) 0.126(3) 0.068(3) -0.037(3) 0.012(2) -0.009(2)
C84 0.052(2) 0.117(3) 0.108(4) 0.010(4) 0.015(3) 0.021(2)
C85 0.073(2) 0.125(4) 0.087(4) -0.003(3) 0.010(3) -0.032(2)
C86 0.123(4) 0.152(4) 0.097(3) 0.075(3) 0.011(4) 0.024(4)
C87 0.075(3) 0.424(14) 0.038(3) -0.033(5) -0.013(3) 0.033(5)
C88 0.099(4) 0.181(5) 0.125(4) -0.094(3) 0.038(3) -0.019(4)
C89 0.056(2) 0.059(2) 0.050(2) -0.0008(18) 0.0070(18) -0.0026(17)
C90 0.064(2) 0.061(2) 0.069(2) 0.000(2) 0.0145(18) 0.0153(18)
C91 0.060(2) 0.0408(17) 0.056(2) -0.0072(17) -0.0045(19) -0.0021(16)
C92 0.061(2) 0.053(2) 0.070(3) -0.012(2) -0.012(2) 0.0164(17)
C93 0.083(3) 0.055(2) 0.089(3) -0.012(2) -0.024(2) 0.0229(19)
C94 0.126(4) 0.055(2) 0.089(3) -0.008(2) -0.035(3) 0.017(2)
C95 0.139(4) 0.048(2) 0.076(3) 0.006(2) -0.023(3) -0.018(3)
C96 0.081(3) 0.066(2) 0.079(3) -0.004(2) -0.005(3) -0.014(2)
C97 0.0579(18) 0.0526(19) 0.066(2) -0.0146(18) -0.014(2) 0.0031(16)
C98 0.061(2) 0.095(3) 0.077(3) -0.025(3) -0.006(2) 0.001(2)
C99 0.097(3) 0.091(3) 0.113(4) -0.046(3) -0.029(3) -0.001(3)
C100 0.085(3) 0.089(3) 0.119(4) -0.039(3) -0.025(3) -0.017(2)
C101 0.0482(18) 0.096(3) 0.104(4) -0.016(3) -0.019(2) -0.0105(19)
C102 0.059(2) 0.087(3) 0.081(3) -0.013(3) -0.016(2) -0.001(2)
C103 0.085(2) 0.0442(18) 0.070(3) -0.0064(19) -0.028(2) 0.0222(18)
C104 0.091(3) 0.051(2) 0.066(3) 0.010(2) -0.018(2) -0.002(2)
C105 0.142(4) 0.059(3) 0.104(4) 0.013(3) -0.041(4) -0.015(3)
C106 0.197(4) 0.045(2) 0.138(4) -0.023(3) -0.085(4) 0.026(3)
C107 0.155(3) 0.111(3) 0.108(4) -0.045(3) -0.051(4) 0.074(3)
C108 0.098(3) 0.076(3) 0.093(3) -0.026(3) -0.014(3) 0.042(2)
C109 0.0578(18) 0.062(2) 0.080(3) 0.009(2) -0.023(2) 0.0129(16)
C110 0.109(3) 0.072(3) 0.107(4) 0.018(3) -0.056(3) -0.004(2)
C0AA 0.116(3) 0.081(3) 0.152(5) 0.040(3) -0.067(3) 0.004(3)
C1AA 0.102(3) 0.108(4) 0.160(5) 0.021(4) -0.061(3) 0.011(3)
C2AA 0.081(3) 0.119(4) 0.092(4) 0.011(3) -0.035(3) -0.007(3)
C114 0.074(2) 0.081(3) 0.095(3) 0.002(3) -0.034(2) 0.002(2)
F19 0.162(3) 0.138(2) 0.081(2) 0.033(2) -0.014(2) -0.033(2)
F20 0.144(3) 0.0774(16) 0.161(3) -0.027(2) 0.040(3) -0.0244(18)
F21 0.136(3) 0.138(2) 0.0807(19) 0.0336(18) -0.016(2) -0.034(2)
F22 0.114(2) 0.0688(15) 0.132(3) -0.0106(18) 0.019(2) -0.0027(15)
F23 0.0718(17) 0.137(2) 0.126(3) 0.003(2) 0.0221(19) 0.0066(16)
F24 0.0871(18) 0.098(2) 0.148(3) -0.0154(18) 0.041(2) 0.0047(14)
N10 0.0462(13) 0.0529(15) 0.0386(14) -0.0049(13) -0.0086(13) 0.0043(12)
N11 0.0520(14) 0.0495(15) 0.0326(13) 0.0026(13) -0.0100(13) -0.0020(12)
N12 0.0628(18) 0.069(2) 0.0349(15) 0.0105(14) -0.0026(15) -0.0018(14)
N13 0.0573(17) 0.0639(18) 0.0354(15) 0.0030(13) -0.0040(15) -0.0005(14)
N14 0.0506(15) 0.0635(17) 0.0463(16) -0.0033(15) 0.0095(14) -0.0039(14)
N15 0.0464(13) 0.0463(14) 0.0405(15) 0.0061(13) 0.0053(13) -0.0017(12)
N16 0.0569(16) 0.0626(18) 0.0492(17) -0.0003(15) 0.0087(15) 0.0025(15)
N17 0.0558(15) 0.0547(15) 0.0311(13) -0.0056(13) 0.0008(13) -0.0004(13)
N18 0.0388(13) 0.0425(15) 0.0452(15) 0.0010(12) -0.0066(13) 0.0030(11)
P3 0.0440(4) 0.0461(5) 0.0552(5) -0.0068(4) -0.0084(4) 0.0026(4)
P4 0.0503(4) 0.0480(5) 0.0466(5) -0.0007(4) -0.0049(4) 0.0084(4)
P8 0.0774(7) 0.0629(6) 0.0623(7) 0.0034(5) 0.0108(6) 0.0031(5)
Ru3 0.04184(12) 0.04157(13) 0.03385(12) 0.00019(11) -0.00235(11) -0.00034(10)
Ru4 0.04220(11) 0.05215(14) 0.03701(13) -0.00311(12) -0.00498(12) 0.00309(11)
C112 0.038(3) 0.318(12) 0.104(7) -0.092(8) -0.029(4) 0.087(4)
Cl3 0.0843(15) 0.166(2) 0.0864(18) 0.0295(19) 0.0060(15) 0.0276(16)
Cl4 0.0918(18) 0.228(3) 0.124(2) 0.070(2) 0.0355(18) 0.004(2)
C113 0.086(5) 0.130(6) 0.073(5) -0.019(4) 0.020(4) 0.008(4)
Cl5 0.0695(10) 0.1143(14) 0.0281(7) -0.0153(9) -0.0185(8) 0.0373(10)
Cl6 0.0457(9) 0.0681(12) 0.121(2) 0.0021(13) 0.0052(12) 0.0082(9)
F1 0.156(3) 0.116(2) 0.160(3) -0.042(2) -0.049(3) -0.019(2)
F2 0.120(2) 0.113(2) 0.107(2) 0.010(2) -0.016(2) 0.0229(19)
F3 0.131(2) 0.123(2) 0.114(3) 0.001(2) -0.023(2) -0.0538(18)
F4 0.122(2) 0.124(2) 0.110(2) 0.003(2) -0.013(2) 0.0569(16)
F5 0.144(3) 0.110(2) 0.108(2) 0.0073(17) 0.050(2) 0.0114(18)
F6 0.154(3) 0.224(4) 0.090(2) 0.008(2) 0.062(2) 0.034(3)
P5 0.0653(6) 0.0742(7) 0.0587(6) -0.0040(6) 0.0066(6) 0.0017(5)
F7 0.131(3) 0.0916(19) 0.217(4) 0.044(2) -0.011(3) -0.0073(19)
F8 0.0691(16) 0.143(2) 0.117(3) -0.010(2) -0.0123(19) 0.0033(17)
F9 0.117(2) 0.0951(19) 0.158(3) 0.026(2) 0.001(2) 0.0029(19)
F10 0.0798(17) 0.111(2) 0.138(3) 0.0118(19) -0.033(2) 0.0015(14)
F11 0.140(3) 0.142(2) 0.102(2) -0.042(2) -0.002(2) -0.017(2)
F12 0.105(2) 0.209(3) 0.123(3) -0.078(2) 0.011(2) 0.009(2)
P6 0.0711(7) 0.0608(6) 0.0793(8) -0.0031(6) -0.0106(7) 0.0031(5)
F13 0.204(5) 0.355(7) 0.070(2) -0.006(3) 0.028(3) 0.051(4)
F14 0.190(3) 0.108(2) 0.184(4) 0.001(3) -0.089(3) 0.036(2)
F15 0.143(3) 0.150(3) 0.097(2) -0.0121(19) 0.037(2) -0.004(2)
F16 0.153(3) 0.202(3) 0.106(3) -0.006(3) -0.025(2) 0.087(2)
F17 0.172(3) 0.209(3) 0.109(3) 0.022(3) -0.035(2) -0.099(2)
F18 0.174(3) 0.130(3) 0.165(3) 0.001(3) -0.077(3) -0.039(2)
P7 0.0629(6) 0.1034(9) 0.0598(6) -0.0035(6) -0.0142(6) 0.0024(6)

loop_
_atom_type_symbol
_atom_type_description
_atom_type_scat_dispersion_real
_atom_type_scat_dispersion_imag
_atom_type_scat_source
C C 0.0033 0.0016 'International Tables Vol C Tables 4.2.6.8 and 6.1.1.4'
H H 0.0000 0.0000 'International Tables Vol C Tables 4.2.6.8 and 6.1.1.4'
Cl Cl 0.1484 0.1585 'International Tables Vol C Tables 4.2.6.8 and 6.1.1.4'
F F 0.0171 0.0103 'International Tables Vol C Tables 4.2.6.8 and 6.1.1.4'
N N 0.0061 0.0033 'International Tables Vol C Tables 4.2.6.8 and 6.1.1.4'
P P 0.1023 0.0942 'International Tables Vol C Tables 4.2.6.8 and 6.1.1.4'
Ru Ru -1.2594 0.8363 'International Tables Vol C Tables 4.2.6.8 and 6.1.1.4'

loop_
_geom_angle_atom_site_label_1
_geom_angle_atom_site_label_2
_geom_angle_atom_site_label_3
_geom_angle
Cl2 C111 Cl1 114.6(4)
N1 C1 C2 122.8(4)
C1 C2 C3 118.2(4)
C4 C3 C2 119.2(4)
C5 C4 C3 119.6(4)
C4 C5 C6 123.4(3)
N1 C5 C4 122.0(4)
N1 C5 C6 114.6(3)
C7 C6 C5 124.5(4)
N2 C6 C5 115.8(3)
N2 C6 C7 119.7(4)
C8 C7 C6 119.5(4)
C7 C8 C9 119.4(4)
C10 C9 C8 119.8(4)
N2 C10 C9 122.6(4)
N5 C11 N3 109.5(3)
N7 C11 N3 112.1(3)
N7 C11 N5 109.6(3)
N3 C12 C13 107.5(4)
C12 C13 C14 106.4(4)
N4 C14 C13 110.5(4)
N5 C15 C16 106.8(4)
C15 C16 C17 105.4(4)
N6 C17 C16 112.0(4)
N7 C18 C19 105.4(4)
C20 C19 C18 106.3(5)
N8 C20 C19 111.3(4)
N9 C21 Ru1 175.0(3)
C23 C22 C27 128.0(4)
C23 C22 Ru2 70.1(2)
C26 C22 C23 107.2(4)
C26 C22 C27 124.1(4)
C26 C22 Ru2 70.9(3)
C27 C22 Ru2 131.9(3)
C22 C23 C28 123.3(5)
C22 C23 Ru2 72.2(3)
C24 C23 C22 107.6(4)
C24 C23 C28 127.1(5)
C24 C23 Ru2 73.5(3)
C28 C23 Ru2 132.6(3)
C23 C24 C29 123.6(4)
C23 C24 Ru2 70.1(3)
C25 C24 C23 109.8(4)
C25 C24 C29 126.0(4)
C25 C24 Ru2 71.6(2)
C29 C24 Ru2 131.8(3)
C24 C25 C26 108.4(4)
C24 C25 C30 127.2(4)
C24 C25 Ru2 72.6(2)
C26 C25 C30 124.1(4)
C26 C25 Ru2 70.7(2)
C30 C25 Ru2 127.6(3)
C22 C26 C25 106.9(4)
C22 C26 C31 126.8(4)
C22 C26 Ru2 71.7(2)
C25 C26 C31 125.6(4)
C25 C26 Ru2 71.8(2)
C31 C26 Ru2 129.4(4)
C33 C32 P1 114.1(3)
C32 C33 P2 114.9(3)
C35 C34 C39 118.7(5)
C35 C34 P1 125.9(4)
C39 C34 P1 115.2(4)
C34 C35 C36 120.6(5)
C37 C36 C35 122.0(5)
C36 C37 C38 117.8(6)
C37 C38 C39 123.4(6)
C34 C39 C38 116.1(5)
C41 C40 P1 121.5(3)
C45 C40 C41 119.6(4)
C45 C40 P1 118.9(3)
C42 C41 C40 117.1(5)
C43 C42 C41 122.0(5)
C42 C43 C44 121.7(5)
C43 C44 C45 118.7(5)
C44 C45 C40 120.9(4)
C47 C46 P2 119.4(3)
C51 C46 C47 119.3(4)
C51 C46 P2 121.3(3)
C48 C47 C46 117.9(5)
C49 C48 C47 122.4(6)
C50 C49 C48 118.7(6)
C49 C50 C51 122.8(5)
C46 C51 C50 118.7(5)
C53 C52 C57 120.6(4)
C53 C52 P2 118.8(3)
C57 C52 P2 120.5(3)
C52 C53 C54 118.3(4)
C55 C54 C53 118.7(5)
C54 C55 C56 123.6(5)
C57 C56 C55 119.1(5)
C56 C57 C52 119.6(5)
C1 N1 Ru1 125.7(3)
C5 N1 C1 118.2(3)
C5 N1 Ru1 116.1(2)
C6 N2 Ru1 114.5(2)
C10 N2 C6 118.9(3)
C10 N2 Ru1 126.6(3)
C12 N3 C11 128.7(3)
C12 N3 N4 111.6(3)
N4 N3 C11 119.2(3)
C14 N4 N3 103.9(3)
C14 N4 Ru1 137.6(3)
N3 N4 Ru1 118.0(2)
C15 N5 C11 129.2(3)
C15 N5 N6 111.6(3)
N6 N5 C11 118.9(3)
C17 N6 N5 104.2(3)
C17 N6 Ru1 137.3(3)
N5 N6 Ru1 118.4(2)
C18 N7 C11 128.5(4)
N8 N7 C11 120.4(3)
N8 N7 C18 111.0(3)
C20 N8 Ru1 136.4(3)
N7 N8 C20 106.0(3)
N7 N8 Ru1 117.6(2)
C21 N9 Ru2 176.0(3)
C32 P1 Ru2 109.80(14)
C34 P1 C32 102.0(2)
C34 P1 Ru2 119.86(14)
C40 P1 C32 104.3(2)
C40 P1 C34 101.32(18)
C40 P1 Ru2 117.48(13)
C33 P2 C46 104.67(19)
C33 P2 C52 103.58(19)
C33 P2 Ru2 107.76(14)
C46 P2 Ru2 120.92(14)
C52 P2 C46 100.13(18)
C52 P2 Ru2 117.85(13)
C21 Ru1 N1 87.95(13)
C21 Ru1 N2 92.30(12)
C21 Ru1 N4 92.86(12)
C21 Ru1 N6 95.16(12)
C21 Ru1 N8 179.23(13)
N1 Ru1 N4 100.31(12)
N1 Ru1 N6 176.08(12)
N1 Ru1 N8 92.07(12)
N2 Ru1 N1 78.91(12)
N2 Ru1 N4 174.75(12)
N2 Ru1 N6 98.55(11)
N2 Ru1 N8 88.46(12)
N4 Ru1 N8 86.37(12)
N6 Ru1 N4 81.95(11)
N6 Ru1 N8 84.85(12)
C22 Ru2 C24 61.24(16)
C22 Ru2 C25 61.87(16)
C22 Ru2 P1 98.50(12)
C22 Ru2 P2 142.78(12)
C23 Ru2 C22 37.69(17)
C23 Ru2 C24 36.47(17)
C23 Ru2 C25 61.41(16)
C23 Ru2 C26 62.69(17)
C23 Ru2 P1 113.71(13)
C23 Ru2 P2 107.61(13)
C24 Ru2 P1 149.64(12)
C24 Ru2 P2 99.39(12)
C25 Ru2 C24 35.80(16)
C25 Ru2 P1 154.75(11)
C25 Ru2 P2 121.74(11)
C26 Ru2 C22 37.38(17)
C26 Ru2 C24 61.33(17)
C26 Ru2 C25 37.50(16)
C26 Ru2 P1 117.29(13)
C26 Ru2 P2 158.97(13)
N9 Ru2 C22 131.04(14)
N9 Ru2 C23 156.31(14)
N9 Ru2 C24 123.85(14)
N9 Ru2 C25 95.01(13)
N9 Ru2 C26 97.65(15)
N9 Ru2 P1 86.43(8)
N9 Ru2 P2 86.15(8)
P2 Ru2 P1 83.51(4)
N10 C58 C59 121.7(3)
C60 C59 C58 119.9(4)
C59 C60 C61 118.6(4)
C60 C61 C62 118.8(4)
C61 C62 C63 122.8(3)
N10 C62 C61 121.4(3)
N10 C62 C63 115.7(3)
C64 C63 C62 124.0(3)
N11 C63 C62 114.8(3)
N11 C63 C64 121.2(3)
C65 C64 C63 118.0(4)
C66 C65 C64 120.3(4)
C65 C66 C67 119.4(4)
N11 C67 C66 122.1(4)
N12 C68 N14 111.3(3)
N12 C68 N16 110.9(3)
N14 C68 N16 110.9(3)
N12 C69 C70 106.2(4)
C69 C70 C71 105.7(4)
N13 C71 C70 110.8(4)
N14 C72 C73 106.6(4)
C72 C73 C74 107.3(3)
N15 C74 C73 109.6(4)
C76 C75 N16 106.7(4)
C75 C76 C77 105.8(4)
N17 C77 C76 110.1(4)
N18 C78 Ru3 176.9(3)
C80 C79 C84 121.9(4)
C80 C79 Ru4 71.5(2)
C83 C79 C80 109.6(4)
C83 C79 C84 128.4(4)
C83 C79 Ru4 71.8(3)
C84 C79 Ru4 127.2(3)
C79 C80 C85 124.2(4)
C79 C80 Ru4 70.9(2)
C81 C80 C79 108.1(4)
C81 C80 C85 127.1(4)
C81 C80 Ru4 72.1(2)
C85 C80 Ru4 129.2(3)
C80 C81 C82 106.6(4)
C80 C81 C86 124.2(4)
C80 C81 Ru4 71.1(2)
C82 C81 C86 128.3(4)
C82 C81 Ru4 68.9(2)
C86 C81 Ru4 133.2(3)
C81 C82 C87 128.4(5)
C81 C82 Ru4 73.1(2)
C83 C82 C81 108.1(4)
C83 C82 C87 122.4(5)
C83 C82 Ru4 72.1(3)
C87 C82 Ru4 129.6(4)
C79 C83 C82 107.6(4)
C79 C83 C88 124.9(4)
C79 C83 Ru4 72.1(3)
C82 C83 C88 126.7(4)
C82 C83 Ru4 69.7(3)
C88 C83 Ru4 131.6(4)
C90 C89 P3 111.5(3)
C89 C90 P4 111.2(3)
C92 C91 C96 118.2(4)
C92 C91 P3 119.6(3)
C96 C91 P3 122.1(3)
C93 C92 C91 121.3(4)
C94 C93 C92 120.7(4)
C93 C94 C95 119.8(4)
C96 C95 C94 121.2(4)
C95 C96 C91 118.7(4)
C98 C97 C102 117.9(4)
C98 C97 P3 119.5(3)
C102 C97 P3 122.5(3)
C97 C98 C99 120.5(4)
C100 C99 C98 121.1(5)
C99 C100 C101 118.9(5)
C102 C101 C100 120.8(4)
C101 C102 C97 120.7(4)
C104 C103 C108 120.2(4)
C104 C103 P4 119.5(3)
C108 C103 P4 120.3(3)
C103 C104 C105 120.1(4)
C106 C105 C104 117.0(5)
C107 C106 C105 122.5(5)
C106 C107 C108 122.0(5)
C103 C108 C107 118.0(5)
C110 C109 C114 115.7(4)
C110 C109 P4 124.2(3)
C114 C109 P4 119.8(3)
C109 C110 C0AA 123.0(5)
C1AA C0AA C110 119.8(5)
C0AA C1AA C2AA 120.0(6)
C114 C2AA C1AA 117.8(5)
C2AA C114 C109 123.3(5)
C58 N10 C62 119.4(3)
C58 N10 Ru3 125.3(2)
C62 N10 Ru3 115.3(2)
C63 N11 Ru3 115.2(2)
C67 N11 C63 119.0(3)
C67 N11 Ru3 125.4(2)
C69 N12 C68 129.5(4)
N13 N12 C68 120.0(3)
N13 N12 C69 110.0(3)
C71 N13 N12 107.1(3)
C71 N13 Ru3 136.2(3)
N12 N13 Ru3 116.5(2)
C72 N14 C68 129.7(3)
C72 N14 N15 111.6(3)
N15 N14 C68 118.5(3)
C74 N15 N14 104.9(3)
C74 N15 Ru3 137.0(3)
N14 N15 Ru3 118.0(2)
C75 N16 C68 127.9(3)
N17 N16 C68 119.2(3)
N17 N16 C75 111.5(3)
C77 N17 N16 105.8(3)
C77 N17 Ru3 135.6(3)
N16 N17 Ru3 118.3(2)
C78 N18 Ru4 176.4(3)
C89 P3 Ru4 106.52(12)
C91 P3 C89 102.56(18)
C91 P3 Ru4 117.14(12)
C97 P3 C89 103.12(17)
C97 P3 C91 98.17(17)
C97 P3 Ru4 126.37(14)
C90 P4 Ru4 111.33(13)
C103 P4 C90 104.0(2)
C103 P4 C109 99.71(18)
C103 P4 Ru4 117.18(14)
C109 P4 C90 102.37(19)
C109 P4 Ru4 120.03(15)
F19 P8 F20 90.4(2)
F19 P8 F21 177.15(19)
F19 P8 F22 88.79(19)
F19 P8 F23 91.0(2)
F19 P8 F24 88.9(2)
F20 P8 F21 92.5(2)
F20 P8 F22 178.2(2)
F20 P8 F23 89.74(18)
F20 P8 F24 90.04(18)
F21 P8 F22 88.37(18)
F21 P8 F23 88.8(2)
F22 P8 F23 91.89(17)
F24 P8 F21 91.3(2)
F24 P8 F22 88.33(17)
F24 P8 F23 179.8(2)
C78 Ru3 N10 91.55(12)
C78 Ru3 N11 85.97(12)
C78 Ru3 N13 179.32(13)
C78 Ru3 N15 94.41(12)
C78 Ru3 N17 93.32(12)
N10 Ru3 N11 78.51(11)
N10 Ru3 N13 88.53(12)
N10 Ru3 N15 99.00(11)
N10 Ru3 N17 174.99(11)
N11 Ru3 N13 94.71(11)
N11 Ru3 N15 177.49(11)
N11 Ru3 N17 100.64(11)
N15 Ru3 N13 84.92(11)
N15 Ru3 N17 81.83(11)
N17 Ru3 N13 86.62(11)
C79 Ru4 C80 37.54(16)
C79 Ru4 C81 62.17(16)
C79 Ru4 P3 120.74(12)
C79 Ru4 P4 156.60(12)
C80 Ru4 C81 36.87(16)
C80 Ru4 P3 158.16(11)
C80 Ru4 P4 119.22(12)
C81 Ru4 P3 150.44(12)
C81 Ru4 P4 96.91(12)
C82 Ru4 C79 62.04(16)
C82 Ru4 C80 62.45(17)
C82 Ru4 C81 37.97(17)
C82 Ru4 C83 38.17(18)
C82 Ru4 P3 114.20(13)
C82 Ru4 P4 108.74(13)
C83 Ru4 C79 36.04(15)
C83 Ru4 C80 62.05(17)
C83 Ru4 C81 63.06(18)
C83 Ru4 P3 101.28(13)
C83 Ru4 P4 145.42(13)
N18 Ru4 C79 97.47(13)
N18 Ru4 C80 96.05(14)
N18 Ru4 C81 126.31(14)
N18 Ru4 C82 157.63(15)
N18 Ru4 C83 127.99(14)
N18 Ru4 P3 83.23(8)
N18 Ru4 P4 86.55(8)
P4 Ru4 P3 82.58(4)
Cl3 C112 Cl4 136.6(8)
Cl5 C113 Cl6 111.9(6)
F1 P5 F2 90.5(2)
F1 P5 F3 176.7(2)
F1 P5 F4 91.52(19)
F1 P5 F5 90.2(2)
F1 P5 F6 91.0(2)
F2 P5 F3 90.59(18)
F2 P5 F4 177.5(2)
F2 P5 F5 91.56(19)
F3 P5 F4 87.35(18)
F5 P5 F3 86.59(19)
F5 P5 F4 86.90(19)
F6 P5 F2 90.3(2)
F6 P5 F3 92.2(2)
F6 P5 F4 91.2(2)
F6 P5 F5 177.8(2)
F7 P6 F8 90.5(2)
F7 P6 F9 176.2(2)
F7 P6 F10 89.56(19)
F7 P6 F11 89.6(2)
F7 P6 F12 95.2(2)
F8 P6 F9 90.18(19)
F10 P6 F8 178.4(2)
F10 P6 F9 89.87(18)
F11 P6 F8 91.2(2)
F11 P6 F9 86.7(2)
F11 P6 F10 90.5(2)
F11 P6 F12 175.2(2)
F12 P6 F8 88.9(2)
F12 P6 F9 88.5(2)
F12 P6 F10 89.5(2)
F13 P7 F14 89.4(3)
F13 P7 F15 178.7(3)
F13 P7 F16 94.5(3)
F13 P7 F17 94.4(3)
F13 P7 F18 88.9(3)
F14 P7 F15 91.4(2)
F14 P7 F16 175.6(3)
F14 P7 F17 90.0(2)
F14 P7 F18 90.0(2)
F15 P7 F16 84.6(2)
F15 P7 F17 84.5(2)
F16 P7 F17 87.7(2)
F18 P7 F15 92.2(2)
F18 P7 F16 92.1(2)
F18 P7 F17 176.7(2)

loop_
_geom_bond_atom_site_label_1
_geom_bond_atom_site_label_2
_geom_bond_distance
C111 Cl1 1.752(7)
C111 Cl2 1.748(6)
C1 C2 1.369(6)
C1 N1 1.357(5)
C2 C3 1.404(6)
C3 C4 1.376(6)
C4 C5 1.371(6)
C5 C6 1.459(6)
C5 N1 1.355(5)
C6 C7 1.411(6)
C6 N2 1.379(5)
C7 C8 1.363(7)
C8 C9 1.379(7)
C9 C10 1.358(6)
C10 N2 1.336(5)
C11 N3 1.459(5)
C11 N5 1.453(4)
C11 N7 1.436(5)
C12 C13 1.338(6)
C12 N3 1.324(5)
C13 C14 1.381(6)
C14 N4 1.334(5)
C15 C16 1.376(6)
C15 N5 1.362(5)
C16 C17 1.390(6)
C17 N6 1.342(5)
C18 C19 1.388(7)
C18 N7 1.377(6)
C19 C20 1.361(8)
C20 N8 1.339(6)
C21 N9 1.165(5)
C21 Ru1 2.009(4)
C22 C23 1.437(7)
C22 C26 1.430(7)
C22 C27 1.506(7)
C22 Ru2 2.237(5)
C23 C24 1.397(6)
C23 C28 1.518(7)
C23 Ru2 2.209(4)
C24 C25 1.381(6)
C24 C29 1.514(6)
C24 Ru2 2.253(4)
C25 C26 1.436(6)
C25 C30 1.521(6)
C25 Ru2 2.240(4)
C26 C31 1.538(7)
C26 Ru2 2.226(4)
C32 C33 1.443(6)
C32 P1 1.869(4)
C33 P2 1.831(4)
C34 C35 1.322(6)
C34 C39 1.413(7)
C34 P1 1.851(5)
C35 C36 1.432(7)
C36 C37 1.295(8)
C37 C38 1.348(9)
C38 C39 1.422(9)
C40 C41 1.417(6)
C40 C45 1.398(6)
C40 P1 1.846(4)
C41 C42 1.408(7)
C42 C43 1.346(9)
C43 C44 1.371(8)
C44 C45 1.391(6)
C46 C47 1.451(6)
C46 C51 1.354(6)
C46 P2 1.874(4)
C47 C48 1.381(9)
C48 C49 1.351(9)
C49 C50 1.349(8)
C50 C51 1.406(7)
C52 C53 1.411(6)
C52 C57 1.423(6)
C52 P2 1.834(4)
C53 C54 1.418(6)
C54 C55 1.372(8)
C55 C56 1.381(9)
C56 C57 1.371(7)
N1 Ru1 2.065(3)
N2 Ru1 2.063(3)
N3 N4 1.367(4)
N4 Ru1 2.103(3)
N5 N6 1.369(4)
N6 Ru1 2.082(3)
N7 N8 1.336(5)
N8 Ru1 2.132(3)
N9 Ru2 2.078(3)
P1 Ru2 2.2953(11)
P2 Ru2 2.2954(10)
C58 C59 1.389(6)
C58 N10 1.339(4)
C59 C60 1.380(6)
C60 C61 1.396(6)
C61 C62 1.400(5)
C62 C63 1.454(5)
C62 N10 1.355(4)
C63 C64 1.391(6)
C63 N11 1.361(4)
C64 C65 1.389(6)
C65 C66 1.356(6)
C66 C67 1.372(6)
C67 N11 1.335(5)
C68 N12 1.435(5)
C68 N14 1.442(5)
C68 N16 1.452(5)
C69 C70 1.381(7)
C69 N12 1.373(6)
C70 C71 1.401(7)
C71 N13 1.302(5)
C72 C73 1.344(6)
C72 N14 1.340(5)
C73 C74 1.396(6)
C74 N15 1.331(4)
C75 C76 1.354(6)
C75 N16 1.360(5)
C76 C77 1.402(6)
C77 N17 1.331(5)
C78 N18 1.148(5)
C78 Ru3 1.996(4)
C79 C80 1.446(6)
C79 C83 1.386(6)
C79 C84 1.540(6)
C79 Ru4 2.242(4)
C80 C81 1.427(6)
C80 C85 1.490(6)
C80 Ru4 2.250(4)
C81 C82 1.455(7)
C81 C86 1.498(7)
C81 Ru4 2.263(4)
C82 C83 1.454(7)
C82 C87 1.465(7)
C82 Ru4 2.206(4)
C83 C88 1.510(7)
C83 Ru4 2.238(5)
C89 C90 1.511(5)
C89 P3 1.873(4)
C90 P4 1.907(4)
C91 C92 1.394(5)
C91 C96 1.412(6)
C91 P3 1.841(4)
C92 C93 1.371(6)
C93 C94 1.334(7)
C94 C95 1.399(8)
C95 C96 1.374(6)
C97 C98 1.364(6)
C97 C102 1.418(5)
C97 P3 1.841(4)
C98 C99 1.416(7)
C99 C100 1.347(7)
C100 C101 1.397(7)
C101 C102 1.366(6)
C103 C104 1.375(6)
C103 C108 1.401(6)
C103 P4 1.833(4)
C104 C105 1.442(6)
C105 C106 1.412(8)
C106 C107 1.287(9)
C107 C108 1.429(7)
C109 C110 1.353(6)
C109 C114 1.410(6)
C109 P4 1.841(4)
C110 C0AA 1.373(8)
C0AA C1AA 1.347(8)
C1AA C2AA 1.414(8)
C2AA C114 1.349(7)
F19 P8 1.564(4)
F20 P8 1.579(3)
F21 P8 1.589(4)
F22 P8 1.594(3)
F23 P8 1.597(3)
F24 P8 1.583(4)
N10 Ru3 2.065(3)
N11 Ru3 2.070(3)
N12 N13 1.363(5)
N13 Ru3 2.130(3)
N14 N15 1.370(4)
N15 Ru3 2.105(3)
N16 N17 1.337(4)
N17 Ru3 2.108(3)
N18 Ru4 2.079(3)
P3 Ru4 2.3179(10)
P4 Ru4 2.2902(10)
C112 Cl3 1.321(13)
C112 Cl4 1.818(12)
C113 Cl5 1.755(11)
C113 Cl6 1.772(11)
F1 P5 1.545(4)
F2 P5 1.560(3)
F3 P5 1.604(4)
F4 P5 1.606(3)
F5 P5 1.596(4)
F6 P5 1.546(4)
F7 P6 1.561(4)
F8 P6 1.593(3)
F9 P6 1.605(3)
F10 P6 1.577(4)
F11 P6 1.566(4)
F12 P6 1.574(4)
F13 P7 1.520(5)
F14 P7 1.558(4)
F15 P7 1.587(4)
F16 P7 1.592(4)
F17 P7 1.623(4)
F18 P7 1.560(4)
